data_7236607
loop_
_publ_author_name
'Kumar, Dheeraj'
'Imler, Gregory H.'
'Parrish, Damon A.'
'Shreeve, Jean'ne M.'

_publ_section_title
;
 Aminoacetonitrile as precursor for nitrogen rich stable and insensitive
 asymmetric N-methylene-C linked tetrazole-based energetic compounds
;
_journal_issue 32
_journal_name_full 'Journal of Materials Chemistry A'
_journal_page_first 16767
_journal_paper_doi 10.1039/C7TA05394K
_journal_volume 5
_journal_year 2017
_chemical_formula_moiety 'C3 H4 N10 O2'
_chemical_formula_sum 'C3 H4 N10 O2'
_chemical_formula_weight 212.16
_chemical_name_systematic 'N-(1-((1H-tetrazol-5-yl)methyl)-1H-tetrazol-5(4H)-ylidene)nitramide '
_chemical_properties_physical ', Impact and Friction Sensitivity'
_space_group_crystal_system monoclinic
_space_group_IT_number 15
_space_group_name_Hall '-C 2yc'
_space_group_name_H-M_alt 'C 1 2/c 1'
_atom_sites_solution_hydrogens geom
_audit_creation_method SHELXL-2014/7
_audit_update_record
;
2017-06-06 deposited with the CCDC.
2017-07-21 downloaded from the CCDC.
;
_cell_angle_alpha 90
_cell_angle_beta 115.8700(10)
_cell_angle_gamma 90
_cell_formula_units_Z 8
_cell_length_a 15.6803(6)
_cell_length_b 6.6171(3)
_cell_length_c 17.0112(7)
_cell_measurement_reflns_used 4645
_cell_measurement_temperature 150(2)
_cell_measurement_theta_max 29.966
_cell_measurement_theta_min 2.662
_cell_volume 1588.17(12)
_computing_cell_refinement 'Bruker APEX3 v2015.5-2 (Bruker, 2015)'
_computing_data_collection 'Bruker APEX3 v2015.5-2 (Bruker, 2015)'
_computing_data_reduction
;
Bruker SAINT v8.34A (Bruker, 2013), Bruker XPREP v2014/2 (Bruker, 2014)
;
_computing_molecular_graphics 'Bruker SHELXTL v2014/7 (Bruker, 2014)'
_computing_publication_material 'Bruker SHELXTL v2014/7 (Bruker, 2014)'
_computing_structure_refinement 'SHELXL-2014/7 (Sheldrick, 2014)'
_computing_structure_solution 'Bruker SHELXTL v2014/7 (Bruker, 2014)'
_diffrn_ambient_temperature 150(2)
_diffrn_measured_fraction_theta_full 0.996
_diffrn_measured_fraction_theta_max 0.963
_diffrn_measurement_device_type 'Bruker SMART APEX II CCD'
_diffrn_measurement_method '\w scans'
_diffrn_radiation_monochromator graphite
_diffrn_radiation_source 'fine focus sealed tube'
_diffrn_radiation_type MoK\a
_diffrn_radiation_wavelength 0.71073
_diffrn_reflns_av_R_equivalents 0.0165
_diffrn_reflns_av_unetI/netI 0.0146
_diffrn_reflns_Laue_measured_fraction_full 0.996
_diffrn_reflns_Laue_measured_fraction_max 0.963
_diffrn_reflns_limit_h_max 21
_diffrn_reflns_limit_h_min -21
_diffrn_reflns_limit_k_max 7
_diffrn_reflns_limit_k_min -9
_diffrn_reflns_limit_l_max 23
_diffrn_reflns_limit_l_min -23
_diffrn_reflns_number 9002
_diffrn_reflns_point_group_measured_fraction_full 0.996
_diffrn_reflns_point_group_measured_fraction_max 0.963
_diffrn_reflns_theta_full 25.242
_diffrn_reflns_theta_max 29.970
_diffrn_reflns_theta_min 2.887
_exptl_absorpt_coefficient_mu 0.150
_exptl_absorpt_correction_T_max 0.7460
_exptl_absorpt_correction_T_min 0.7083
_exptl_absorpt_correction_type multi-scan
_exptl_absorpt_process_details 'SADABS v2014/5 (Bruker, 2008)'
_exptl_crystal_colour 'clear colorless'
_exptl_crystal_density_diffrn 1.775
_exptl_crystal_description block
_exptl_crystal_F_000 864
_exptl_crystal_recrystallization_method 'Re-crystallisation from solvent'
_exptl_crystal_size_max 0.283
_exptl_crystal_size_mid 0.162
_exptl_crystal_size_min 0.074
_refine_diff_density_max 0.436
_refine_diff_density_min -0.292
_refine_diff_density_rms 0.051
_refine_ls_extinction_method none
_refine_ls_goodness_of_fit_ref 1.053
_refine_ls_hydrogen_treatment constr
_refine_ls_matrix_type full
_refine_ls_number_parameters 136
_refine_ls_number_reflns 2222
_refine_ls_number_restraints 0
_refine_ls_restrained_S_all 1.053
_refine_ls_R_factor_all 0.0385
_refine_ls_R_factor_gt 0.0336
_refine_ls_shift/su_max 0.000
_refine_ls_shift/su_mean 0.000
_refine_ls_structure_factor_coef Fsqd
_refine_ls_weighting_details 'w=1/[\s^2^(Fo^2^)+(0.0424P)^2^+1.5434P] where P=(Fo^2^+2Fc^2^)/3'
_refine_ls_weighting_scheme calc
_refine_ls_wR_factor_gt 0.0863
_refine_ls_wR_factor_ref 0.0899
_reflns_Friedel_coverage 0.000
_reflns_number_gt 1978
_reflns_number_total 2222
_reflns_threshold_expression 'I > 2\s(I)'
_cod_data_source_file c7ta05394k2.cif
_cod_data_source_block compd4
_cod_original_sg_symbol_H-M 'C 2/c'
_cod_database_code 7236607
_shelx_shelxl_version_number 2014/7
_shelx_space_group_comment
;
The symmetry employed for this shelxl refinement is uniquely defined
by the following loop, which should always be used as a source of
symmetry information in preference to the above space-group names.
They are only intended as comments.
;
_shelx_estimated_absorpt_t_min 0.959
_shelx_estimated_absorpt_t_max 0.989

loop_
_space_group_symop_operation_xyz
'x, y, z'
'-x, y, -z+1/2'
'x+1/2, y+1/2, z'
'-x+1/2, y+1/2, -z+1/2'
'-x, -y, -z'
'x, -y, z-1/2'
'-x+1/2, -y+1/2, -z'
'x+1/2, -y+1/2, z-1/2'

loop_
_atom_site_label
_atom_site_type_symbol
_atom_site_fract_x
_atom_site_fract_y
_atom_site_fract_z
_atom_site_U_iso_or_equiv
_atom_site_adp_type
_atom_site_occupancy
_atom_site_site_symmetry_order
_atom_site_calc_flag
_atom_site_refinement_flags_posn
_atom_site_refinement_flags_adp
O1 O 0.67623(6) 0.74493(17) 0.61537(6) 0.0306(2) Uani 1 1 d . .
O2 O 0.52760(5) 0.65965(13) 0.55872(5) 0.01762(18) Uani 1 1 d . .
N3 N 0.60467(6) 0.68997(14) 0.62287(6) 0.01523(19) Uani 1 1 d . .
N4 N 0.60552(6) 0.65642(14) 0.70161(5) 0.01446(18) Uani 1 1 d . .
C5 C 0.68969(7) 0.68433(15) 0.77006(6) 0.0129(2) Uani 1 1 d . .
N6 N 0.77858(6) 0.73164(15) 0.78308(6) 0.01579(19) Uani 1 1 d . .
H6 H 0.7964 0.7550 0.7415 0.019 Uiso 1 1 calc R U
N7 N 0.83684(7) 0.73765(16) 0.87093(6) 0.0197(2) Uani 1 1 d . .
N8 N 0.78768(6) 0.69503(16) 0.91202(6) 0.0179(2) Uani 1 1 d . .
N9 N 0.69719(6) 0.65995(14) 0.85171(5) 0.01318(18) Uani 1 1 d . .
C10 C 0.62194(7) 0.60800(16) 0.87644(6) 0.01350(19) Uani 1 1 d . .
H10A H 0.5632 0.6806 0.8382 0.016 Uiso 1 1 calc R U
H10B H 0.6402 0.6507 0.9375 0.016 Uiso 1 1 calc R U
C11 C 0.60406(7) 0.38471(16) 0.86830(6) 0.01246(19) Uani 1 1 d . .
N12 N 0.56330(7) 0.27827(15) 0.90926(6) 0.01701(19) Uani 1 1 d . .
H12 H 0.5421 0.3281 0.9453 0.020 Uiso 1 1 calc R U
N13 N 0.55980(8) 0.08273(16) 0.88666(7) 0.0230(2) Uani 1 1 d . .
N14 N 0.59740(7) 0.07195(15) 0.83259(7) 0.0215(2) Uani 1 1 d . .
N15 N 0.62531(7) 0.25882(14) 0.81920(6) 0.01606(19) Uani 1 1 d . .

loop_
_atom_site_aniso_label
_atom_site_aniso_U_11
_atom_site_aniso_U_22
_atom_site_aniso_U_33
_atom_site_aniso_U_23
_atom_site_aniso_U_13
_atom_site_aniso_U_12
O1 0.0204(4) 0.0566(7) 0.0179(4) 0.0026(4) 0.0111(3) -0.0129(4)
O2 0.0162(4) 0.0243(4) 0.0117(3) -0.0021(3) 0.0055(3) -0.0023(3)
N3 0.0166(4) 0.0179(4) 0.0135(4) -0.0002(3) 0.0087(3) -0.0018(3)
N4 0.0148(4) 0.0196(4) 0.0110(4) -0.0006(3) 0.0075(3) -0.0019(3)
C5 0.0153(4) 0.0125(4) 0.0138(4) -0.0006(3) 0.0090(4) -0.0014(3)
N6 0.0144(4) 0.0214(5) 0.0136(4) -0.0011(3) 0.0079(3) -0.0043(3)
N7 0.0162(4) 0.0286(5) 0.0152(4) -0.0017(4) 0.0076(3) -0.0055(4)
N8 0.0142(4) 0.0250(5) 0.0147(4) -0.0023(3) 0.0064(3) -0.0044(3)
N9 0.0125(4) 0.0167(4) 0.0119(4) -0.0009(3) 0.0067(3) -0.0021(3)
C10 0.0142(4) 0.0156(5) 0.0147(4) -0.0014(4) 0.0100(4) -0.0020(4)
C11 0.0113(4) 0.0161(5) 0.0115(4) 0.0008(3) 0.0064(3) 0.0009(3)
N12 0.0233(5) 0.0161(4) 0.0180(4) -0.0001(3) 0.0149(4) -0.0008(3)
N13 0.0338(5) 0.0156(5) 0.0271(5) 0.0002(4) 0.0203(4) -0.0005(4)
N14 0.0286(5) 0.0159(5) 0.0255(5) 0.0000(4) 0.0170(4) 0.0015(4)
N15 0.0183(4) 0.0159(4) 0.0178(4) -0.0006(3) 0.0114(4) 0.0015(3)

loop_
_atom_type_symbol
_atom_type_description
_atom_type_scat_dispersion_real
_atom_type_scat_dispersion_imag
_atom_type_scat_source
C C 0.0033 0.0016 'International Tables Vol C Tables 4.2.6.8 and 6.1.1.4'
H H 0.0000 0.0000 'International Tables Vol C Tables 4.2.6.8 and 6.1.1.4'
N N 0.0061 0.0033 'International Tables Vol C Tables 4.2.6.8 and 6.1.1.4'
O O 0.0106 0.0060 'International Tables Vol C Tables 4.2.6.8 and 6.1.1.4'

loop_
_geom_angle_atom_site_label_1
_geom_angle_atom_site_label_2
_geom_angle_atom_site_label_3
_geom_angle
O1 N3 O2 122.37(9)
O1 N3 N4 122.19(9)
O2 N3 N4 115.43(8)
C5 N4 N3 114.78(8)
N4 C5 N6 136.96(9)
N4 C5 N9 119.23(9)
N6 C5 N9 103.80(8)
C5 N6 N7 109.58(8)
C5 N6 H6 125.2
N7 N6 H6 125.2
N8 N7 N6 108.42(9)
N7 N8 N9 107.75(8)
C5 N9 N8 110.45(8)
C5 N9 C10 127.37(8)
N8 N9 C10 122.18(8)
N9 C10 C11 110.39(8)
N9 C10 H10A 109.6
C11 C10 H10A 109.6
N9 C10 H10B 109.6
C11 C10 H10B 109.6
H10A C10 H10B 108.1
N15 C11 N12 107.93(10)
N15 C11 C10 126.26(9)
N12 C11 C10 125.81(9)
C11 N12 N13 109.14(9)
C11 N12 H12 125.4
N13 N12 H12 125.4
N14 N13 N12 106.39(9)
N13 N14 N15 110.37(9)
C11 N15 N14 106.16(9)

loop_
_geom_bond_atom_site_label_1
_geom_bond_atom_site_label_2
_geom_bond_distance
O1 N3 1.2380(12)
O2 N3 1.2413(12)
N3 N4 1.3520(11)
N4 C5 1.3382(13)
C5 N6 1.3493(13)
C5 N9 1.3514(12)
N6 N7 1.3704(12)
N6 H6 0.8800
N7 N8 1.2777(13)
N8 N9 1.3599(12)
N9 C10 1.4563(12)
C10 C11 1.4989(15)
C10 H10A 0.9900
C10 H10B 0.9900
C11 N15 1.3211(13)
C11 N12 1.3338(13)
N12 N13 1.3442(14)
N12 H12 0.8800
N13 N14 1.2930(13)
N14 N15 1.3636(13)

loop_
_geom_hbond_atom_site_label_D
_geom_hbond_atom_site_label_H
_geom_hbond_atom_site_label_A
_geom_hbond_distance_DH
_geom_hbond_distance_HA
_geom_hbond_distance_DA
_geom_hbond_angle_DHA
_geom_hbond_site_symmetry_A
N6 H6 O1 0.88 2.15 2.5937(13) 110.4 .
N6 H6 N15 0.88 1.92 2.7603(12) 159.6 4_656
N12 H12 O2 0.88 2.44 3.0617(13) 128.2 2_656
N12 H12 O2 0.88 2.04 2.8614(12) 155.0 6_566

loop_
_geom_torsion_atom_site_label_1
_geom_torsion_atom_site_label_2
_geom_torsion_atom_site_label_3
_geom_torsion_atom_site_label_4
_geom_torsion
O1 N3 N4 C5 -0.95(16)
O2 N3 N4 C5 178.24(9)
N3 N4 C5 N6 -3.11(19)
N3 N4 C5 N9 178.19(9)
N4 C5 N6 N7 -179.68(12)
N9 C5 N6 N7 -0.84(12)
C5 N6 N7 N8 0.38(13)
N6 N7 N8 N9 0.26(13)
N4 C5 N9 N8 -179.90(9)
N6 C5 N9 N8 1.01(12)
N4 C5 N9 C10 -1.13(16)
N6 C5 N9 C10 179.78(10)
N7 N8 N9 C5 -0.82(13)
N7 N8 N9 C10 -179.67(10)
C5 N9 C10 C11 80.91(13)
N8 N9 C10 C11 -100.45(11)
N9 C10 C11 N15 -22.28(14)
N9 C10 C11 N12 158.08(10)
N15 C11 N12 N13 0.76(12)
C10 C11 N12 N13 -179.55(9)
C11 N12 N13 N14 -0.33(13)
N12 N13 N14 N15 -0.21(13)
N12 C11 N15 N14 -0.85(12)
C10 C11 N15 N14 179.45(9)
N13 N14 N15 C11 0.67(13)
